data_2311559
loop_
_publ_author_name
'Rusanova, Julia A.'
'Bederak, Dmytro'
'Kokozay, Vladimir N.'

_publ_section_title
;
 Bis{\m-2,2'-[(3,4-di-thia-hexane-1,6-di-yl)bis-(nitrilo-methanylyl-idene)]bis-(4-bromo-phenolato)-\k<sup>4</sup><i>O</i>,<i>N</i>,<i>N</i>',<i>O</i>'}dicopper(II).
;
_journal_coeditor_code LH5862
_journal_issue 'Pt 1'
_journal_name_full 'Acta crystallographica. Section E, Crystallographic communications'
_journal_page_first 38
_journal_page_last 40
_journal_paper_doi 10.1107/S2056989017017790
_journal_volume 74
_journal_year 2018
_chemical_formula_iupac '[Cu2 (C18 H16 Br2 N2 O2 S2)2]'
_chemical_formula_moiety 'C36 H32 Br4 Cu2 N4 O4 S4'
_chemical_formula_sum 'C36 H32 Br4 Cu2 N4 O4 S4'
_chemical_formula_weight 1159.61
_chemical_name_systematic
Bis{\m-2,2'-[(3,4-dithiahexane-1,6-diyl)bis(nitrilomethanylylidene)]bis(4-bromophenolato)-\k^4^<i>O</i>,<i>N</i>,<i>N</i>',<i>O</i>'}dicopper(II)
_space_group_crystal_system monoclinic
_space_group_IT_number 14
_space_group_name_Hall '-P 2yn'
_space_group_name_H-M_alt 'P 1 21/n 1'
_atom_sites_solution_hydrogens geom
_audit_creation_method SHELXL-2016/4
_cell_angle_alpha 90
_cell_angle_beta 95.156(2)
_cell_angle_gamma 90
_cell_formula_units_Z 2
_cell_length_a 12.3596(5)
_cell_length_b 8.3442(3)
_cell_length_c 19.5002(7)
_cell_measurement_reflns_used 2534
_cell_measurement_temperature 296(2)
_cell_measurement_theta_max 23.62
_cell_measurement_theta_min 2.66
_cell_volume 2002.94(13)
_computing_cell_refinement
;
SAINT (Bruker, 2008)
;
_computing_data_collection
;
SMART (Bruker, 2008)
;
_computing_data_reduction
;
SAINT (Bruker, 2008)
;
_computing_molecular_graphics
;
SHELXTL (Sheldrick, 2008)
;
_computing_publication_material
;
publCIF (Westrip, 2010)
;
_computing_structure_refinement
;
SHELXL2016 (Sheldrick, 2015b)
;
_computing_structure_solution
;
SHELXT (Sheldrick, 2015a)
;
_diffrn_ambient_temperature 296(2)
_diffrn_measured_fraction_theta_full 0.999
_diffrn_measured_fraction_theta_max 0.999
_diffrn_measurement_device_type 'Bruker SMART APEXII'
_diffrn_measurement_method 'phi and omega scans'
_diffrn_radiation_monochromator graphite
_diffrn_radiation_source 'sealed tube'
_diffrn_radiation_type MoK\a
_diffrn_radiation_wavelength 0.71073
_diffrn_reflns_av_R_equivalents 0.0754
_diffrn_reflns_limit_h_max 8
_diffrn_reflns_limit_h_min -15
_diffrn_reflns_limit_k_max 10
_diffrn_reflns_limit_k_min -10
_diffrn_reflns_limit_l_max 24
_diffrn_reflns_limit_l_min -23
_diffrn_reflns_number 18553
_diffrn_reflns_theta_full 25.242
_diffrn_reflns_theta_max 25.999
_diffrn_reflns_theta_min 1.877
_exptl_absorpt_coefficient_mu 5.305
_exptl_absorpt_correction_T_max 0.74
_exptl_absorpt_correction_T_min 0.36
_exptl_absorpt_correction_type multi-scan
_exptl_absorpt_process_details sadabs
_exptl_crystal_colour green
_exptl_crystal_density_diffrn 1.923
_exptl_crystal_description needle
_exptl_crystal_F_000 1140
_exptl_crystal_size_max 0.450
_exptl_crystal_size_mid 0.100
_exptl_crystal_size_min 0.060
_refine_diff_density_max 0.822
_refine_diff_density_min -0.659
_refine_ls_extinction_method none
_refine_ls_goodness_of_fit_ref 1.047
_refine_ls_hydrogen_treatment constr
_refine_ls_matrix_type full
_refine_ls_number_parameters 244
_refine_ls_number_reflns 3939
_refine_ls_number_restraints 0
_refine_ls_restrained_S_all 1.047
_refine_ls_R_factor_all 0.0869
_refine_ls_R_factor_gt 0.0456
_refine_ls_shift/su_max 0.004
_refine_ls_shift/su_mean 0.001
_refine_ls_structure_factor_coef Fsqd
_refine_ls_weighting_details 'w=1/[\s^2^(Fo^2^)+(0.0426P)^2^] where P=(Fo^2^+2Fc^2^)/3'
_refine_ls_weighting_scheme calc
_refine_ls_wR_factor_gt 0.0896
_refine_ls_wR_factor_ref 0.0983
_reflns_number_gt 2644
_reflns_number_total 3939
_reflns_threshold_expression 'I > 2\s(I)'
_cod_data_source_file lh5862sup1.cif
_cod_data_source_block I
_cod_original_sg_symbol_H-M 'P 21/n'
_cod_database_code 2311559
_shelx_space_group_comment
;
The symmetry employed for this shelxl refinement is uniquely defined
by the following loop, which should always be used as a source of
symmetry information in preference to the above space-group names.
They are only intended as comments.
;
_shelx_estimated_absorpt_t_min 0.199
_shelx_estimated_absorpt_t_max 0.741

loop_
_space_group_symop_operation_xyz
'x, y, z'
'-x+1/2, y+1/2, -z+1/2'
'-x, -y, -z'
'x-1/2, -y-1/2, z-1/2'

loop_
_atom_site_type_symbol
_atom_site_label
_atom_site_fract_x
_atom_site_fract_y
_atom_site_fract_z
_atom_site_U_iso_or_equiv
_atom_site_adp_type
_atom_site_calc_flag
_atom_site_occupancy
Br BR1 1.46222(5) 0.24549(7) 0.82836(3) 0.04443(19) Uani d 1
Br BR2 0.40450(5) 0.21977(8) 1.11957(3) 0.0456(2) Uani d 1
Cu CU1 0.95419(5) 0.30506(7) 1.00084(3) 0.01799(16) Uani d 1
N N1 1.0809(3) 0.1638(4) 1.03365(18) 0.0184(9) Uani d 1
N N2 0.8169(3) 0.3643(4) 0.94366(18) 0.0174(9) Uani d 1
O O1 1.0408(2) 0.4239(3) 0.94197(15) 0.0184(7) Uani d 1
O O2 0.8768(3) 0.2123(4) 1.07014(16) 0.0239(8) Uani d 1
S S1 1.10722(11) -0.01078(14) 1.23102(6) 0.0231(3) Uani d 1
S S2 1.21861(10) -0.17845(15) 1.20755(6) 0.0229(3) Uani d 1
C C1 1.1308(4) 0.3764(5) 0.9170(2) 0.0187(11) Uani d 1
C C2 1.1648(4) 0.4542(5) 0.8585(2) 0.0241(12) Uani d 1
H H2 1.120805 0.533137 0.836940 0.029 Uiso calc 1
C C3 1.2610(4) 0.4166(6) 0.8324(2) 0.0279(13) Uani d 1
H H3 1.282029 0.470919 0.794135 0.033 Uiso calc 1
C C4 1.3278(4) 0.2961(6) 0.8634(3) 0.0265(12) Uani d 1
C C5 1.2960(4) 0.2146(6) 0.9191(3) 0.0261(12) Uani d 1
H H5 1.340017 0.133916 0.939219 0.031 Uiso calc 1
C C6 1.1973(4) 0.2517(5) 0.9464(2) 0.0205(11) Uani d 1
C C7 1.1680(4) 0.1571(5) 1.0031(2) 0.0184(11) Uani d 1
H H7 1.218760 0.081147 1.019849 0.022 Uiso calc 1
C C8 0.7732(4) 0.2183(5) 1.0778(2) 0.0193(11) Uani d 1
C C9 0.7380(4) 0.1630(6) 1.1407(2) 0.0260(12) Uani d 1
H H9 0.788849 0.123649 1.174609 0.031 Uiso calc 1
C C10 0.6303(4) 0.1663(6) 1.1528(3) 0.0247(12) Uani d 1
H H10 0.608900 0.131899 1.194901 0.030 Uiso calc 1
C C11 0.5537(4) 0.2208(6) 1.1021(3) 0.0282(12) Uani d 1
C C12 0.5833(4) 0.2746(6) 1.0406(3) 0.0287(13) Uani d 1
H H12 0.530635 0.311494 1.007245 0.034 Uiso calc 1
C C13 0.6938(4) 0.2746(5) 1.0273(2) 0.0214(11) Uani d 1
C C14 0.7216(4) 0.3439(5) 0.9635(2) 0.0206(11) Uani d 1
H H14 0.663784 0.377719 0.933102 0.025 Uiso calc 1
C C15 1.0733(4) 0.0487(5) 1.0908(2) 0.0191(11) Uani d 1
H H15A 1.121681 -0.040961 1.085098 0.023 Uiso calc 1
H H15B 0.999770 0.007538 1.089495 0.023 Uiso calc 1
C C16 1.1034(4) 0.1278(6) 1.1595(2) 0.0222(12) Uani d 1
H H16A 1.051164 0.211612 1.166482 0.027 Uiso calc 1
H H16B 1.174199 0.177672 1.158804 0.027 Uiso calc 1
C C17 0.8220(4) 0.4465(5) 0.8773(2) 0.0219(11) Uani d 1
H H17A 0.865362 0.542817 0.884674 0.026 Uiso calc 1
H H17B 0.749153 0.478879 0.860140 0.026 Uiso calc 1
C C18 0.8697(4) 0.3449(5) 0.8229(2) 0.0212(11) Uani d 1
H H18A 0.939036 0.302111 0.841906 0.025 Uiso calc 1
H H18B 0.883066 0.412405 0.784101 0.025 Uiso calc 1

loop_
_atom_site_aniso_label
_atom_site_aniso_U_11
_atom_site_aniso_U_22
_atom_site_aniso_U_33
_atom_site_aniso_U_12
_atom_site_aniso_U_13
_atom_site_aniso_U_23
BR1 0.0376(4) 0.0474(4) 0.0522(4) -0.0041(3) 0.0256(3) -0.0010(3)
BR2 0.0234(3) 0.0744(5) 0.0400(4) -0.0008(3) 0.0092(3) -0.0080(3)
CU1 0.0192(3) 0.0175(3) 0.0170(3) 0.0009(3) 0.0002(2) 0.0026(3)
N1 0.028(2) 0.017(2) 0.010(2) -0.0013(18) -0.0003(18) -0.0023(16)
N2 0.024(2) 0.015(2) 0.013(2) 0.0012(17) -0.0001(18) -0.0034(16)
O1 0.0209(19) 0.0170(18) 0.0174(17) 0.0007(14) 0.0019(15) 0.0013(14)
O2 0.0197(19) 0.029(2) 0.0229(18) 0.0018(15) 0.0025(15) 0.0086(15)
S1 0.0316(7) 0.0187(7) 0.0190(7) 0.0033(6) 0.0029(6) 0.0010(5)
S2 0.0253(7) 0.0192(7) 0.0229(7) 0.0026(6) -0.0044(6) -0.0016(6)
C1 0.022(3) 0.018(3) 0.015(3) -0.001(2) -0.002(2) -0.004(2)
C2 0.037(3) 0.018(3) 0.018(3) -0.007(2) 0.004(2) 0.002(2)
C3 0.040(3) 0.026(3) 0.020(3) -0.009(3) 0.010(3) -0.003(2)
C4 0.029(3) 0.027(3) 0.025(3) -0.003(2) 0.010(2) -0.006(2)
C5 0.027(3) 0.020(3) 0.031(3) -0.001(2) 0.005(2) -0.003(2)
C6 0.020(3) 0.022(3) 0.020(3) -0.004(2) 0.003(2) -0.007(2)
C7 0.017(3) 0.019(3) 0.018(3) 0.004(2) -0.002(2) 0.000(2)
C8 0.021(3) 0.014(3) 0.024(3) 0.000(2) 0.004(2) -0.006(2)
C9 0.029(3) 0.027(3) 0.022(3) 0.003(2) 0.001(2) 0.004(2)
C10 0.023(3) 0.026(3) 0.026(3) -0.006(2) 0.008(2) -0.001(2)
C11 0.024(3) 0.033(3) 0.029(3) -0.002(2) 0.009(2) -0.006(2)
C12 0.021(3) 0.033(3) 0.030(3) 0.001(2) -0.003(2) -0.003(2)
C13 0.021(3) 0.021(3) 0.022(3) -0.002(2) -0.002(2) -0.002(2)
C14 0.018(3) 0.019(3) 0.023(3) 0.006(2) -0.005(2) -0.002(2)
C15 0.014(3) 0.017(3) 0.026(3) 0.002(2) 0.002(2) 0.002(2)
C16 0.026(3) 0.021(3) 0.019(3) 0.002(2) -0.002(2) 0.003(2)
C17 0.029(3) 0.021(3) 0.015(3) 0.004(2) -0.004(2) 0.003(2)
C18 0.024(3) 0.022(3) 0.018(3) -0.004(2) 0.001(2) 0.004(2)

loop_
_atom_type_symbol
_atom_type_description
_atom_type_scat_dispersion_real
_atom_type_scat_dispersion_imag
_atom_type_scat_source
C C 0.0033 0.0016 'International Tables Vol C Tables 4.2.6.8 and 6.1.1.4'
H H 0.0000 0.0000 'International Tables Vol C Tables 4.2.6.8 and 6.1.1.4'
N N 0.0061 0.0033 'International Tables Vol C Tables 4.2.6.8 and 6.1.1.4'
O O 0.0106 0.0060 'International Tables Vol C Tables 4.2.6.8 and 6.1.1.4'
S S 0.1246 0.1234 'International Tables Vol C Tables 4.2.6.8 and 6.1.1.4'
Cu Cu 0.3201 1.2651 'International Tables Vol C Tables 4.2.6.8 and 6.1.1.4'
Br Br -0.2901 2.4595 'International Tables Vol C Tables 4.2.6.8 and 6.1.1.4'

loop_
_geom_angle_atom_site_label_1
_geom_angle_atom_site_label_2
_geom_angle_atom_site_label_3
_geom_angle_site_symmetry_1
_geom_angle_site_symmetry_3
_geom_angle
O2 CU1 O1 . . 170.63(14)
O2 CU1 N2 . . 92.36(15)
O1 CU1 N2 . . 91.68(14)
O2 CU1 N1 . . 87.85(14)
O1 CU1 N1 . . 91.88(14)
N2 CU1 N1 . . 156.01(14)
O2 CU1 O1 . 3_767 92.59(12)
O1 CU1 O1 . 3_767 78.91(12)
N2 CU1 O1 . 3_767 90.61(12)
N1 CU1 O1 . 3_767 113.35(13)
C7 N1 C15 . . 115.8(4)
C7 N1 CU1 . . 122.7(3)
C15 N1 CU1 . . 121.2(3)
C14 N2 C17 . . 116.0(4)
C14 N2 CU1 . . 123.6(3)
C17 N2 CU1 . . 120.2(3)
C1 O1 CU1 . . 127.1(3)
C8 O2 CU1 . . 129.2(3)
C16 S1 S2 . . 103.67(16)
C18 S2 S1 3_757 . 101.41(16)
O1 C1 C2 . . 119.0(4)
O1 C1 C6 . . 123.5(4)
C2 C1 C6 . . 117.5(4)
C3 C2 C1 . . 121.8(5)
C3 C2 H2 . . 119.1
C1 C2 H2 . . 119.1
C2 C3 C4 . . 120.0(4)
C2 C3 H3 . . 120.0
C4 C3 H3 . . 120.0
C5 C4 C3 . . 119.9(5)
C5 C4 BR1 . . 119.9(4)
C3 C4 BR1 . . 120.2(4)
C4 C5 C6 . . 120.7(5)
C4 C5 H5 . . 119.7
C6 C5 H5 . . 119.7
C5 C6 C1 . . 120.1(4)
C5 C6 C7 . . 117.3(4)
C1 C6 C7 . . 122.7(4)
N1 C7 C6 . . 128.2(4)
N1 C7 H7 . . 115.9
C6 C7 H7 . . 115.9
O2 C8 C13 . . 124.2(4)
O2 C8 C9 . . 118.0(4)
C13 C8 C9 . . 117.8(4)
C10 C9 C8 . . 121.4(5)
C10 C9 H9 . . 119.3
C8 C9 H9 . . 119.3
C9 C10 C11 . . 119.7(5)
C9 C10 H10 . . 120.1
C11 C10 H10 . . 120.1
C12 C11 C10 . . 121.2(5)
C12 C11 BR2 . . 120.0(4)
C10 C11 BR2 . . 118.8(4)
C11 C12 C13 . . 120.2(5)
C11 C12 H12 . . 119.9
C13 C12 H12 . . 119.9
C8 C13 C12 . . 119.7(4)
C8 C13 C14 . . 122.2(4)
C12 C13 C14 . . 117.9(4)
N2 C14 C13 . . 127.6(4)
N2 C14 H14 . . 116.2
C13 C14 H14 . . 116.2
N1 C15 C16 . . 110.9(4)
N1 C15 H15A . . 109.5
C16 C15 H15A . . 109.5
N1 C15 H15B . . 109.5
C16 C15 H15B . . 109.5
H15A C15 H15B . . 108.0
C15 C16 S1 . . 113.1(3)
C15 C16 H16A . . 109.0
S1 C16 H16A . . 109.0
C15 C16 H16B . . 109.0
S1 C16 H16B . . 109.0
H16A C16 H16B . . 107.8
N2 C17 C18 . . 113.8(4)
N2 C17 H17A . . 108.8
C18 C17 H17A . . 108.8
N2 C17 H17B . . 108.8
C18 C17 H17B . . 108.8
H17A C17 H17B . . 107.7
C17 C18 S2 . 3_757 113.1(3)
C17 C18 H18A . . 109.0
S2 C18 H18A 3_757 . 109.0
C17 C18 H18B . . 109.0
S2 C18 H18B 3_757 . 109.0
H18A C18 H18B . . 107.8

loop_
_geom_bond_atom_site_label_1
_geom_bond_atom_site_label_2
_geom_bond_site_symmetry_2
_geom_bond_distance
BR1 C4 . 1.900(5)
BR2 C11 . 1.905(5)
CU1 O2 . 1.890(3)
CU1 O1 . 1.915(3)
CU1 N2 . 2.006(4)
CU1 N1 . 2.018(4)
CU1 O1 3_767 2.520(3)
N1 C7 . 1.277(5)
N1 C15 . 1.480(5)
N2 C14 . 1.284(5)
N2 C17 . 1.471(5)
O1 C1 . 1.315(5)
O2 C8 . 1.304(5)
S1 C16 . 1.808(5)
S1 S2 . 2.0435(17)
S2 C18 3_757 1.832(5)
C1 C2 . 1.410(6)
C1 C6 . 1.415(6)
C2 C3 . 1.371(6)
C2 H2 . 0.9300
C3 C4 . 1.403(7)
C3 H3 . 0.9300
C4 C5 . 1.369(7)
C5 C6 . 1.407(6)
C5 H5 . 0.9300
C6 C7 . 1.433(6)
C7 H7 . 0.9300
C8 C13 . 1.408(6)
C8 C9 . 1.415(6)
C9 C10 . 1.372(6)
C9 H9 . 0.9300
C10 C11 . 1.382(7)
C10 H10 . 0.9300
C11 C12 . 1.362(7)
C12 C13 . 1.413(6)
C12 H12 . 0.9300
C13 C14 . 1.441(6)
C14 H14 . 0.9300
C15 C16 . 1.511(6)
C15 H15A . 0.9700
C15 H15B . 0.9700
C16 H16A . 0.9700
C16 H16B . 0.9700
C17 C18 . 1.517(6)
C17 H17A . 0.9700
C17 H17B . 0.9700
C18 S2 3_757 1.832(5)
C18 H18A . 0.9700
C18 H18B . 0.9700
